data_1543389
loop_
_publ_author_name
'Guti\'errez-Jim\'enez, Marta I'
'Aydillo, Carlos'
'Navo, Claudio D.'
'Avenoza, Alberto'
'Corzana, Francisco'
'Jim\'enez-Os\'es, Gonzalo'
'Zurbano, Mar\'ia M'
'Busto, Jes\'us H'
'Peregrina, Jes\'us M'

_publ_section_title
;
 Bifunctional Chiral Dehydroalanines for Peptide Coupling and
 Stereoselective S-Michael Addition.
;
_journal_issue 12
_journal_name_full 'Organic letters'
_journal_page_first 2796
_journal_page_last 2799
_journal_paper_doi 10.1021/acs.orglett.6b00840
_journal_volume 18
_journal_year 2016
_chemical_absolute_configuration syn
_chemical_formula_moiety 'C9 H11 N O5'
_chemical_formula_sum 'C9 H11 N O5'
_chemical_formula_weight 213.19
_space_group_crystal_system monoclinic
_space_group_IT_number 4
_space_group_name_Hall 'P 2yb'
_space_group_name_H-M_alt 'P 1 21 1'
_symmetry_space_group_name_Hall 'P 2yb'
_symmetry_space_group_name_H-M 'P 1 21 1'
_atom_sites_solution_hydrogens geom
_audit_creation_method SHELXL-2014/7
_cell_angle_alpha 90.0000
_cell_angle_beta 108.5600(51)
_cell_angle_gamma 90.000
_cell_formula_units_Z 2
_cell_length_a 8.01630(70)
_cell_length_b 5.94090(59)
_cell_length_c 10.63000(100)
_cell_measurement_reflns_used 364
_cell_measurement_temperature 173(2)
_cell_measurement_theta_max 27.486
_cell_measurement_theta_min 2.68
_cell_volume 479.91(8)
_computing_cell_refinement 'Denzo and Scalepak (1997)'
_computing_data_collection 'Nonius Kappa CCD'
_computing_data_reduction 'Denzo and Scalepak (1997)'
_computing_molecular_graphics 'ORTEP III'
_computing_publication_material 'SHELXL-97 (Sheldrick, 1997)'
_computing_structure_refinement 'SHELXL-97 (Sheldrick, 1997)'
_computing_structure_solution 'SHELXS-97 (Sheldrick, 1990)'
_diffrn_ambient_temperature 173(2)
_diffrn_measured_fraction_theta_full 0.982
_diffrn_measured_fraction_theta_max 0.985
_diffrn_measurement_device_type 'Nonius Kappa CCD'
_diffrn_measurement_method CCD
_diffrn_radiation_type MoK\a
_diffrn_radiation_wavelength 0.71073
_diffrn_reflns_av_R_equivalents 0.0516
_diffrn_reflns_av_unetI/netI 0.0507
_diffrn_reflns_Laue_measured_fraction_full 0.982
_diffrn_reflns_Laue_measured_fraction_max 0.985
_diffrn_reflns_limit_h_max 10
_diffrn_reflns_limit_h_min -10
_diffrn_reflns_limit_k_max 7
_diffrn_reflns_limit_k_min -7
_diffrn_reflns_limit_l_max 13
_diffrn_reflns_limit_l_min -13
_diffrn_reflns_number 4110
_diffrn_reflns_point_group_measured_fraction_full 0.984
_diffrn_reflns_point_group_measured_fraction_max 0.978
_diffrn_reflns_theta_full 25.242
_diffrn_reflns_theta_max 27.487
_diffrn_reflns_theta_min 3.838
_diffrn_source 'normal-focus sealed tube'
_exptl_absorpt_coefficient_mu 0.122
_exptl_absorpt_correction_type none
_exptl_crystal_colour colorless
_exptl_crystal_density_diffrn 1.475
_exptl_crystal_density_method 'not measured'
_exptl_crystal_description prism
_exptl_crystal_F_000 224
_exptl_crystal_size_max 0.47
_exptl_crystal_size_mid 0.30
_exptl_crystal_size_min 0.15
_refine_diff_density_max 0.165
_refine_diff_density_min -0.183
_refine_diff_density_rms 0.034
_refine_ls_abs_structure_details
;
 Flack x determined using 785 quotients [(I+)-(I-)]/[(I+)+(I-)]
 (Parsons, Flack and Wagner, Acta Cryst. B69 (2013) 249-259).
;
_refine_ls_abs_structure_Flack 0.3(9)
_refine_ls_extinction_method none
_refine_ls_goodness_of_fit_ref 1.041
_refine_ls_hydrogen_treatment mixed
_refine_ls_matrix_type full
_refine_ls_number_parameters 140
_refine_ls_number_reflns 2151
_refine_ls_number_restraints 1
_refine_ls_restrained_S_all 1.041
_refine_ls_R_factor_all 0.0440
_refine_ls_R_factor_gt 0.0367
_refine_ls_shift/su_max 0.000
_refine_ls_shift/su_mean 0.000
_refine_ls_structure_factor_coef Fsqd
_refine_ls_weighting_details 'w=1/[\s^2^(Fo^2^)+(0.0363P)^2^+0.0917P] where P=(Fo^2^+2Fc^2^)/3'
_refine_ls_weighting_scheme calc
_refine_ls_wR_factor_gt 0.0869
_refine_ls_wR_factor_ref 0.0919
_reflns_Friedel_coverage 0.809
_reflns_Friedel_fraction_full 0.986
_reflns_Friedel_fraction_max 0.969
_reflns_number_gt 1935
_reflns_number_total 2151
_reflns_threshold_expression 'I > 2\s(I)'
_cod_data_source_file ol6b00840_si_003.cif
_cod_data_source_block shelx
_cod_depositor_comments 'Adding full bibliography for 1543389--1543390.cif.'
_cod_original_cell_volume 479.914(79)
_cod_database_code 1543389
_shelx_shelxl_version_number 2014/7
_shelx_space_group_comment
;
The symmetry employed for this shelxl refinement is uniquely defined
by the following loop, which should always be used as a source of
symmetry information in preference to the above space-group names.
They are only intended as comments.
;

loop_
_space_group_symop_operation_xyz
'x, y, z'
'-x, y+1/2, -z'

loop_
_atom_site_label
_atom_site_type_symbol
_atom_site_fract_x
_atom_site_fract_y
_atom_site_fract_z
_atom_site_U_iso_or_equiv
_atom_site_adp_type
_atom_site_occupancy
_atom_site_site_symmetry_order
_atom_site_calc_flag
_atom_site_refinement_flags_posn
_atom_site_refinement_flags_adp
O1 O 0.4511(2) 0.2409(3) -0.05629(17) 0.0311(4) Uani 1 1 d . .
O2 O 0.7763(2) 0.4899(3) 0.31944(16) 0.0297(4) Uani 1 1 d . .
O5 O 0.4347(2) 0.1358(3) 0.34236(18) 0.0326(4) Uani 1 1 d . .
O3 O 0.3843(2) 0.2825(3) 0.13250(16) 0.0298(4) Uani 1 1 d . .
N1 N 0.6673(2) 0.2383(4) 0.14890(19) 0.0270(4) Uani 1 1 d . .
O4 O 0.9836(2) 0.6601(3) 0.2513(2) 0.0402(5) Uani 1 1 d . .
C1 C 0.4967(3) 0.2535(4) 0.0629(2) 0.0264(5) Uani 1 1 d . .
C2 C 0.2541(3) 0.1231(5) 0.3368(3) 0.0383(6) Uani 1 1 d . .
H2A H 0.2287 0.2430 0.3884 0.057 Uiso 1 1 calc R U
H2B H 0.2327 -0.0189 0.3718 0.057 Uiso 1 1 calc R U
H2C H 0.1799 0.1368 0.2463 0.057 Uiso 1 1 calc R U
C3 C 0.4777(3) 0.3143(4) 0.2743(2) 0.0267(5) Uani 1 1 d . .
C4 C 0.4302(3) 0.5435(5) 0.3126(3) 0.0317(5) Uani 1 1 d . .
H4A H 0.3046 0.5559 0.2890 0.047 Uiso 1 1 calc R U
H4B H 0.4736 0.6568 0.2666 0.047 Uiso 1 1 calc R U
H4C H 0.4822 0.5640 0.4066 0.047 Uiso 1 1 calc R U
C5 C 0.8706(3) 0.5196(4) 0.2338(3) 0.0300(5) Uani 1 1 d . .
C6 C 0.8066(3) 0.3551(4) 0.1230(3) 0.0288(5) Uani 1 1 d . .
C7 C 0.6757(3) 0.2822(4) 0.2850(2) 0.0264(5) Uani 1 1 d . .
C8 C 0.8636(3) 0.3345(5) 0.0200(3) 0.0388(6) Uani 1 1 d . .
H8A H 0.8075(14) 0.228(3) -0.0504(18) 0.047 Uiso 1 1 calc R U
H8B H 0.962(3) 0.426(2) 0.0143(3) 0.047 Uiso 1 1 calc R U
C9 C 0.7747(3) 0.1016(5) 0.3797(3) 0.0346(6) Uani 1 1 d . .
H9A H 0.8905 0.0854 0.3724 0.052 Uiso 1 1 calc R U
H9B H 0.7127 -0.0386 0.3580 0.052 Uiso 1 1 calc R U
H9C H 0.7840 0.1434 0.4689 0.052 Uiso 1 1 calc R U

loop_
_atom_site_aniso_label
_atom_site_aniso_U_11
_atom_site_aniso_U_22
_atom_site_aniso_U_33
_atom_site_aniso_U_23
_atom_site_aniso_U_13
_atom_site_aniso_U_12
O1 0.0354(9) 0.0309(9) 0.0262(9) -0.0039(7) 0.0085(7) -0.0016(8)
O2 0.0283(9) 0.0304(9) 0.0301(9) -0.0055(7) 0.0090(7) -0.0042(7)
O5 0.0292(9) 0.0343(10) 0.0352(10) 0.0059(8) 0.0116(8) -0.0009(8)
O3 0.0257(8) 0.0375(10) 0.0249(9) -0.0023(7) 0.0063(7) -0.0024(7)
N1 0.0279(10) 0.0274(10) 0.0249(10) -0.0011(9) 0.0075(8) -0.0001(9)
O4 0.0316(9) 0.0401(11) 0.0488(12) -0.0039(9) 0.0127(9) -0.0071(9)
C1 0.0290(11) 0.0221(11) 0.0269(12) -0.0010(10) 0.0072(9) -0.0006(10)
C2 0.0301(12) 0.0440(16) 0.0424(16) 0.0054(13) 0.0136(11) -0.0048(12)
C3 0.0275(10) 0.0296(13) 0.0218(11) 0.0009(9) 0.0063(9) -0.0022(10)
C4 0.0301(12) 0.0341(14) 0.0300(13) -0.0023(10) 0.0086(10) 0.0012(11)
C5 0.0232(11) 0.0287(12) 0.0365(13) 0.0003(11) 0.0073(10) 0.0014(10)
C6 0.0251(11) 0.0292(12) 0.0321(12) 0.0024(10) 0.0093(10) 0.0028(10)
C7 0.0267(10) 0.0265(12) 0.0249(11) -0.0021(9) 0.0066(9) -0.0005(10)
C8 0.0318(12) 0.0493(17) 0.0372(15) -0.0004(13) 0.0135(11) 0.0017(13)
C9 0.0305(13) 0.0368(14) 0.0352(14) 0.0064(11) 0.0086(11) 0.0039(11)

loop_
_atom_type_symbol
_atom_type_description
_atom_type_scat_dispersion_real
_atom_type_scat_dispersion_imag
_atom_type_scat_source
C C 0.0033 0.0016 'International Tables Vol C Tables 4.2.6.8 and 6.1.1.4'
H H 0.0000 0.0000 'International Tables Vol C Tables 4.2.6.8 and 6.1.1.4'
N N 0.0061 0.0033 'International Tables Vol C Tables 4.2.6.8 and 6.1.1.4'
O O 0.0106 0.0060 'International Tables Vol C Tables 4.2.6.8 and 6.1.1.4'

loop_
_geom_angle_atom_site_label_1
_geom_angle_atom_site_label_2
_geom_angle_atom_site_label_3
_geom_angle
C5 O2 C7 108.78(18)
C3 O5 C2 115.71(19)
C1 O3 C3 111.71(17)
C1 N1 C6 121.0(2)
C1 N1 C7 111.66(19)
C6 N1 C7 108.46(19)
O1 C1 O3 123.7(2)
O1 C1 N1 126.5(2)
O3 C1 N1 109.79(19)
O5 C3 O3 107.88(18)
O5 C3 C4 115.15(19)
O3 C3 C4 107.75(19)
O5 C3 C7 106.44(19)
O3 C3 C7 103.44(18)
C4 C3 C7 115.4(2)
O4 C5 O2 122.4(2)
O4 C5 C6 129.1(2)
O2 C5 C6 108.5(2)
C8 C6 N1 128.3(3)
C8 C6 C5 126.4(2)
N1 C6 C5 105.2(2)
N1 C7 O2 104.44(18)
N1 C7 C9 112.6(2)
O2 C7 C9 107.61(19)
N1 C7 C3 103.02(18)
O2 C7 C3 112.50(18)
C9 C7 C3 116.1(2)

loop_
_geom_bond_atom_site_label_1
_geom_bond_atom_site_label_2
_geom_bond_distance
O1 C1 1.204(3)
O2 C5 1.367(3)
O2 C7 1.456(3)
O5 C3 1.388(3)
O5 C2 1.431(3)
O3 C1 1.346(3)
O3 C3 1.466(3)
N1 C1 1.385(3)
N1 C6 1.415(3)
N1 C7 1.451(3)
O4 C5 1.202(3)
C3 C4 1.504(4)
C3 C7 1.567(3)
C5 C6 1.490(4)
C6 C8 1.320(4)
C7 C9 1.512(3)
